data_7008305
loop_
_publ_author_name
'Barreiro, Elena'
'Casas, Jos\'e S'
'Couce, Maria D.'
'S\'anchez, Agust\'in'
'Sordo, Jos\'e'
'Varela, Jos\'e M'
'V\'azquez-L\'opez, Ezequiel M'

_publ_section_title
;
 New structural features in triphenylphosphinesilver(I)
 sulfanylcarboxylates.
;
_journal_issue 9
_journal_name_full 'Dalton transactions (Cambridge, England : 2003)'
_journal_page_first 1707
_journal_page_last 1715
_journal_paper_doi 10.1039/b501309g
_journal_year 2005
_chemical_formula_sum 'C48 H43 Ag2 O4 P2 S'
_chemical_formula_weight 993.56
_chemical_name_systematic
;
?
;
_space_group_IT_number 2
_symmetry_cell_setting triclinic
_symmetry_space_group_name_Hall '-P 1'
_symmetry_space_group_name_H-M 'P -1'
_atom_sites_solution_hydrogens geom
_atom_sites_solution_primary direct
_atom_sites_solution_secondary difmap
_audit_creation_method SHELXL-97
_cell_angle_alpha 107.707(2)
_cell_angle_beta 98.165(2)
_cell_angle_gamma 113.460(2)
_cell_formula_units_Z 2
_cell_length_a 12.6832(13)
_cell_length_b 13.5698(14)
_cell_length_c 15.7147(17)
_cell_measurement_temperature 293(2)
_cell_volume 2253.9(4)
_computing_cell_refinement 'Bruker SMART'
_computing_data_collection 'Bruker SMART'
_computing_data_reduction 'Bruker SHELXTL'
_computing_molecular_graphics 'Bruker SHELXTL'
_computing_publication_material 'Bruker SHELXTL'
_computing_structure_refinement 'SHELXL-97 (Sheldrick, 1997)'
_computing_structure_solution 'SHELXS-97 (Sheldrick, 1990)'
_diffrn_ambient_temperature 293(2)
_diffrn_measured_fraction_theta_full 0.830
_diffrn_measured_fraction_theta_max 0.830
_diffrn_measurement_device_type 'CCD area detector'
_diffrn_measurement_method 'phi and omega scans'
_diffrn_radiation_monochromator graphite
_diffrn_radiation_source 'fine-focus sealed tube'
_diffrn_radiation_type MoK\a
_diffrn_radiation_wavelength 0.71073
_diffrn_reflns_av_R_equivalents 0.0494
_diffrn_reflns_av_sigmaI/netI 0.1868
_diffrn_reflns_limit_h_max 15
_diffrn_reflns_limit_h_min -16
_diffrn_reflns_limit_k_max 17
_diffrn_reflns_limit_k_min -17
_diffrn_reflns_limit_l_max 14
_diffrn_reflns_limit_l_min -20
_diffrn_reflns_number 12975
_diffrn_reflns_theta_full 28.08
_diffrn_reflns_theta_max 28.08
_diffrn_reflns_theta_min 1.43
_exptl_absorpt_coefficient_mu 1.028
_exptl_absorpt_correction_T_max 1.000000
_exptl_absorpt_correction_T_min 0.669307
_exptl_absorpt_correction_type multi-scan
_exptl_crystal_colour yellow
_exptl_crystal_density_diffrn 1.464
_exptl_crystal_density_method 'not measured'
_exptl_crystal_description irregular
_exptl_crystal_F_000 1006
_exptl_crystal_size_max .26
_exptl_crystal_size_mid .24
_exptl_crystal_size_min .22
_refine_diff_density_max 0.920
_refine_diff_density_min -0.524
_refine_diff_density_rms 0.107
_refine_ls_extinction_method none
_refine_ls_goodness_of_fit_ref 0.746
_refine_ls_hydrogen_treatment mixed
_refine_ls_matrix_type full
_refine_ls_number_parameters 487
_refine_ls_number_reflns 9092
_refine_ls_number_restraints 0
_refine_ls_restrained_S_all 0.746
_refine_ls_R_factor_all 0.1257
_refine_ls_R_factor_gt 0.0518
_refine_ls_shift/su_max 0.000
_refine_ls_shift/su_mean 0.000
_refine_ls_structure_factor_coef Fsqd
_refine_ls_weighting_details 'calc w=1/[\s^2^(Fo^2^)+(0.0418P)^2^+0.0000P] where P=(Fo^2^+2Fc^2^)/3'
_refine_ls_weighting_scheme calc
_refine_ls_wR_factor_gt 0.1058
_refine_ls_wR_factor_ref 0.1198
_reflns_number_gt 3775
_reflns_number_total 9092
_reflns_threshold_expression >2sigma(I)
_cod_data_source_file b501309g.txt
_cod_data_source_block 4.C3H6O
_cod_depositor_comments
;
The following automatic conversions were performed:
'_symmetry_cell_setting' value 'Triclinic' changed to 'triclinic'
according to '/home/saulius/struct/CIF-dictionaries/cif_core.dic'
dictionary named 'cif_core.dic' version 2.4.1 from 2010-06-29.

Automatic conversion script
Id: cif_fix_enum 1527 2010-12-29 10:47:43Z saulius 
;
_cod_original_cell_volume 2253.8(4)
_cod_original_sg_symbol_H-M P-1
_cod_database_code 7008305

loop_
_symmetry_equiv_pos_as_xyz
'x, y, z'
'-x, -y, -z'

loop_
_atom_site_label
_atom_site_type_symbol
_atom_site_fract_x
_atom_site_fract_y
_atom_site_fract_z
_atom_site_U_iso_or_equiv
_atom_site_adp_type
_atom_site_occupancy
_atom_site_symmetry_multiplicity
_atom_site_calc_flag
_atom_site_refinement_flags
_atom_site_disorder_assembly
_atom_site_disorder_group
Ag1 Ag 0.63752(5) 0.66923(4) 0.45213(4) 0.04901(18) Uani 1 1 d . . .
Ag2 Ag 0.44281(5) 0.68708(4) 0.57528(4) 0.05324(19) Uani 1 1 d . . .
S S 0.66738(15) 0.75675(13) 0.62046(12) 0.0424(4) Uani 1 1 d . . .
O1 O 0.6340(4) 0.5181(3) 0.4968(3) 0.0434(11) Uani 1 1 d . . .
O2 O 0.6101(4) 0.4403(4) 0.6004(3) 0.0534(13) Uani 1 1 d . . .
C1 C 0.6354(5) 0.5265(5) 0.5780(5) 0.0388(16) Uani 1 1 d . . .
C2 C 0.6709(5) 0.6454(5) 0.6554(5) 0.0370(16) Uani 1 1 d . . .
C3 C 0.7032(6) 0.6568(6) 0.7432(5) 0.0463(18) Uani 1 1 d . . .
H3 H 0.6993 0.5893 0.7488 0.056 Uiso 1 1 calc R . .
C4 C 0.7441(6) 0.7560(6) 0.8339(5) 0.0478(18) Uani 1 1 d . . .
C5 C 0.7975(7) 0.8735(7) 0.8476(5) 0.066(2) Uani 1 1 d . . .
H5 H 0.8042 0.8923 0.7958 0.079 Uiso 1 1 calc R . .
C6 C 0.8406(7) 0.9626(6) 0.9344(6) 0.069(2) Uani 1 1 d . . .
H6 H 0.8757 1.0401 0.9407 0.082 Uiso 1 1 calc R . .
C7 C 0.8318(7) 0.9373(7) 1.0099(6) 0.061(2) Uani 1 1 d . . .
C8 C 0.7796(7) 0.8236(8) 1.0018(6) 0.073(2) Uani 1 1 d . . .
H8 H 0.7728 0.8065 1.0544 0.088 Uiso 1 1 calc R . .
C9 C 0.7369(7) 0.7344(7) 0.9134(6) 0.065(2) Uani 1 1 d . . .
H9 H 0.7022 0.6572 0.9078 0.078 Uiso 1 1 calc R . .
O3 O 0.8710(5) 1.0170(5) 1.1014(4) 0.0811(17) Uani 1 1 d . . .
C71 C 0.9205(8) 1.1377(7) 1.1150(6) 0.101(3) Uani 1 1 d . . .
H71A H 0.9911 1.1594 1.0946 0.152 Uiso 1 1 calc R . .
H71B H 0.9417 1.1854 1.1803 0.152 Uiso 1 1 calc R . .
H71C H 0.8618 1.1493 1.0794 0.152 Uiso 1 1 calc R . .
P1 P 0.67277(16) 0.66647(15) 0.30879(13) 0.0454(5) Uani 1 1 d . . .
C111 C 0.5580(6) 0.6606(5) 0.2196(5) 0.0463(18) Uani 1 1 d . . .
C112 C 0.4629(7) 0.6747(6) 0.2422(6) 0.065(2) Uani 1 1 d . . .
H112 H 0.4592 0.6882 0.3031 0.077 Uiso 1 1 calc R . .
C113 C 0.3731(8) 0.6695(8) 0.1781(7) 0.087(3) Uani 1 1 d . . .
H113 H 0.3107 0.6814 0.1957 0.105 Uiso 1 1 calc R . .
C114 C 0.3772(8) 0.6468(7) 0.0892(6) 0.082(3) Uani 1 1 d . . .
H114 H 0.3168 0.6422 0.0445 0.098 Uiso 1 1 calc R . .
C115 C 0.4707(8) 0.6306(7) 0.0648(6) 0.075(2) Uani 1 1 d . . .
H115 H 0.4732 0.6160 0.0035 0.090 Uiso 1 1 calc R . .
C116 C 0.5607(7) 0.6352(6) 0.1285(5) 0.062(2) Uani 1 1 d . . .
H116 H 0.6220 0.6215 0.1105 0.074 Uiso 1 1 calc R . .
C121 C 0.8127(6) 0.7909(6) 0.3236(5) 0.0472(18) Uani 1 1 d . . .
C122 C 0.8238(7) 0.8656(6) 0.2793(5) 0.065(2) Uani 1 1 d . . .
H122 H 0.7565 0.8531 0.2363 0.078 Uiso 1 1 calc R . .
C123 C 0.9338(9) 0.9588(7) 0.2979(7) 0.081(3) Uani 1 1 d . . .
H123 H 0.9399 1.0087 0.2672 0.097 Uiso 1 1 calc R . .
C124 C 1.0237(8) 0.9070(9) 0.4051(7) 0.110(4) Uani 1 1 d . . .
H124 H 1.0918 0.9205 0.4479 0.132 Uiso 1 1 calc R . .
C125 C 1.0335(9) 0.9794(8) 0.3600(7) 0.089(3) Uani 1 1 d . . .
H125 H 1.1077 1.0423 0.3715 0.107 Uiso 1 1 calc R . .
C126 C 0.9127(7) 0.8125(7) 0.3881(6) 0.081(3) Uani 1 1 d . . .
H126 H 0.9065 0.7643 0.4204 0.097 Uiso 1 1 calc R . .
C131 C 0.6872(6) 0.5361(6) 0.2457(5) 0.0469(18) Uani 1 1 d . . .
C132 C 0.7833(7) 0.5417(7) 0.2137(5) 0.068(2) Uani 1 1 d . . .
H132 H 0.8454 0.6144 0.2241 0.081 Uiso 1 1 calc R . .
C133 C 0.7900(10) 0.4415(10) 0.1660(7) 0.096(3) Uani 1 1 d . . .
H133 H 0.8549 0.4461 0.1433 0.115 Uiso 1 1 calc R . .
C134 C 0.7019(11) 0.3381(10) 0.1533(7) 0.098(4) Uani 1 1 d . . .
H134 H 0.7078 0.2708 0.1232 0.118 Uiso 1 1 calc R . .
C135 C 0.6007(10) 0.3272(7) 0.1836(6) 0.093(3) Uani 1 1 d . . .
H135 H 0.5381 0.2539 0.1710 0.112 Uiso 1 1 calc R . .
C136 C 0.5962(7) 0.4302(7) 0.2337(6) 0.071(2) Uani 1 1 d . . .
H136 H 0.5327 0.4266 0.2581 0.085 Uiso 1 1 calc R . .
P2 P 0.33108(15) 0.78998(15) 0.61603(13) 0.0448(5) Uani 1 1 d . . .
C211 C 0.4028(6) 0.9034(5) 0.7339(5) 0.0450(18) Uani 1 1 d . . .
C212 C 0.5245(6) 0.9462(6) 0.7737(6) 0.062(2) Uani 1 1 d . . .
H212 H 0.5671 0.9166 0.7396 0.074 Uiso 1 1 calc R . .
C213 C 0.5848(8) 1.0325(8) 0.8638(7) 0.098(3) Uani 1 1 d . . .
H213 H 0.6674 1.0622 0.8890 0.118 Uiso 1 1 calc R . .
C214 C 0.3403(7) 0.9456(7) 0.7882(6) 0.079(3) Uani 1 1 d . . .
H214 H 0.2576 0.9163 0.7643 0.095 Uiso 1 1 calc R . .
C215 C 0.4015(10) 1.0310(8) 0.8776(7) 0.100(3) Uani 1 1 d . . .
H215 H 0.3601 1.0605 0.9133 0.120 Uiso 1 1 calc R . .
C216 C 0.5223(10) 1.0725(7) 0.9140(7) 0.098(3) Uani 1 1 d . . .
H216 H 0.5622 1.1295 0.9746 0.118 Uiso 1 1 calc R . .
C221 C 0.1762(6) 0.7110(6) 0.6113(5) 0.0451(18) Uani 1 1 d . . .
C222 C 0.0908(7) 0.7477(6) 0.5956(5) 0.062(2) Uani 1 1 d . . .
H222 H 0.1118 0.8153 0.5842 0.074 Uiso 1 1 calc R . .
C223 C -0.0280(7) 0.6838(8) 0.5966(6) 0.073(2) Uani 1 1 d . . .
H223 H -0.0844 0.7099 0.5869 0.087 Uiso 1 1 calc R . .
C224 C -0.0593(7) 0.5832(8) 0.6119(6) 0.080(3) Uani 1 1 d . . .
H224 H -0.1369 0.5408 0.6135 0.096 Uiso 1 1 calc R . .
C225 C 0.0241(7) 0.5458(7) 0.6247(6) 0.074(3) Uani 1 1 d . . .
H225 H 0.0022 0.4770 0.6345 0.089 Uiso 1 1 calc R . .
C226 C 0.1404(6) 0.6067(6) 0.6237(5) 0.059(2) Uani 1 1 d . . .
H226 H 0.1949 0.5779 0.6313 0.070 Uiso 1 1 calc R . .
C231 C 0.3278(6) 0.8690(6) 0.5412(5) 0.0467(18) Uani 1 1 d . . .
C232 C 0.3035(8) 0.8097(7) 0.4463(6) 0.085(3) Uani 1 1 d . . .
H232 H 0.2861 0.7314 0.4230 0.102 Uiso 1 1 calc R . .
C233 C 0.3046(9) 0.8649(10) 0.3858(7) 0.111(4) Uani 1 1 d . . .
H233 H 0.2883 0.8241 0.3220 0.133 Uiso 1 1 calc R . .
C234 C 0.3296(8) 0.9796(9) 0.4194(8) 0.085(3) Uani 1 1 d . . .
H234 H 0.3295 1.0167 0.3785 0.102 Uiso 1 1 calc R . .
C235 C 0.3541(8) 1.0379(8) 0.5101(8) 0.089(3) Uani 1 1 d . . .
H235 H 0.3725 1.1165 0.5330 0.107 Uiso 1 1 calc R . .
C236 C 0.3523(7) 0.9831(7) 0.5707(6) 0.077(3) Uani 1 1 d . . .
H236 H 0.3685 1.0254 0.6341 0.093 Uiso 1 1 calc R . .

loop_
_atom_site_aniso_label
_atom_site_aniso_U_11
_atom_site_aniso_U_22
_atom_site_aniso_U_33
_atom_site_aniso_U_23
_atom_site_aniso_U_13
_atom_site_aniso_U_12
Ag1 0.0622(4) 0.0506(3) 0.0420(4) 0.0254(3) 0.0213(3) 0.0265(3)
Ag2 0.0655(4) 0.0486(3) 0.0550(4) 0.0179(3) 0.0189(3) 0.0372(3)
S 0.0520(11) 0.0389(9) 0.0382(11) 0.0162(9) 0.0119(9) 0.0230(8)
O1 0.068(3) 0.040(2) 0.031(3) 0.016(2) 0.020(3) 0.030(2)
O2 0.067(3) 0.044(3) 0.058(3) 0.030(3) 0.021(3) 0.027(2)
C1 0.031(4) 0.041(4) 0.052(5) 0.024(4) 0.015(4) 0.018(3)
C2 0.037(4) 0.033(4) 0.043(4) 0.018(4) 0.010(4) 0.017(3)
C3 0.061(5) 0.049(4) 0.043(5) 0.024(4) 0.019(4) 0.033(4)
C4 0.056(5) 0.056(5) 0.041(5) 0.022(4) 0.016(4) 0.033(4)
C5 0.090(6) 0.065(5) 0.036(5) 0.022(4) 0.010(5) 0.031(5)
C6 0.090(6) 0.046(5) 0.053(6) 0.019(5) 0.013(5) 0.019(4)
C7 0.071(6) 0.057(5) 0.056(6) 0.020(5) 0.018(5) 0.031(5)
C8 0.095(7) 0.089(7) 0.041(5) 0.031(5) 0.025(5) 0.042(5)
C9 0.079(6) 0.069(5) 0.056(6) 0.038(5) 0.020(5) 0.034(5)
O3 0.100(4) 0.075(4) 0.047(4) 0.012(3) 0.022(3) 0.031(3)
C71 0.115(8) 0.089(7) 0.063(7) -0.003(6) 0.017(6) 0.040(6)
P1 0.0518(12) 0.0464(11) 0.0420(12) 0.0233(10) 0.0174(10) 0.0212(9)
C111 0.053(5) 0.042(4) 0.040(5) 0.020(4) 0.010(4) 0.018(4)
C112 0.077(6) 0.074(5) 0.054(6) 0.028(5) 0.025(5) 0.043(5)
C113 0.084(7) 0.124(8) 0.079(8) 0.045(7) 0.023(6) 0.069(6)
C114 0.087(7) 0.106(7) 0.058(7) 0.026(6) 0.001(6) 0.062(6)
C115 0.098(7) 0.084(6) 0.041(5) 0.027(5) 0.015(5) 0.041(6)
C116 0.069(5) 0.082(6) 0.045(5) 0.027(5) 0.013(5) 0.045(5)
C121 0.042(4) 0.050(4) 0.040(5) 0.017(4) 0.010(4) 0.013(4)
C122 0.081(6) 0.052(5) 0.062(6) 0.031(5) 0.025(5) 0.026(5)
C123 0.092(7) 0.060(6) 0.095(8) 0.046(6) 0.043(6) 0.023(6)
C124 0.054(6) 0.133(9) 0.102(9) 0.056(8) 0.004(6) 0.007(6)
C125 0.078(7) 0.073(6) 0.087(8) 0.037(6) 0.027(6) 0.003(6)
C126 0.063(6) 0.086(6) 0.083(7) 0.055(6) 0.009(5) 0.013(5)
C131 0.059(5) 0.047(4) 0.031(4) 0.016(4) 0.010(4) 0.023(4)
C132 0.091(6) 0.067(5) 0.059(6) 0.025(5) 0.034(5) 0.047(5)
C133 0.126(9) 0.113(8) 0.071(7) 0.033(7) 0.034(7) 0.078(8)
C134 0.150(11) 0.101(9) 0.053(6) 0.008(7) 0.004(7) 0.093(9)
C135 0.133(9) 0.049(5) 0.070(7) 0.014(5) -0.017(7) 0.039(6)
C136 0.070(6) 0.058(5) 0.075(7) 0.035(5) 0.005(5) 0.022(5)
P2 0.0475(11) 0.0405(10) 0.0482(13) 0.0138(10) 0.0129(10) 0.0255(9)
C211 0.052(5) 0.038(4) 0.045(5) 0.014(4) 0.013(4) 0.023(4)
C212 0.044(5) 0.060(5) 0.065(6) 0.012(5) 0.012(5) 0.021(4)
C213 0.072(7) 0.098(8) 0.065(7) -0.007(6) -0.014(6) 0.025(6)
C214 0.068(6) 0.077(6) 0.066(7) -0.005(5) 0.014(5) 0.035(5)
C215 0.097(8) 0.089(7) 0.071(8) -0.018(6) 0.021(7) 0.042(6)
C216 0.115(9) 0.058(6) 0.057(7) -0.014(5) -0.002(7) 0.018(6)
C221 0.044(4) 0.046(4) 0.041(4) 0.012(4) 0.006(4) 0.023(4)
C222 0.068(5) 0.062(5) 0.065(6) 0.029(5) 0.016(5) 0.038(4)
C223 0.050(5) 0.095(7) 0.081(7) 0.036(6) 0.018(5) 0.042(5)
C224 0.053(6) 0.079(6) 0.090(7) 0.034(6) 0.022(5) 0.014(5)
C225 0.063(6) 0.068(6) 0.087(7) 0.043(5) 0.006(5) 0.024(5)
C226 0.051(5) 0.052(5) 0.057(5) 0.016(4) 0.000(4) 0.020(4)
C231 0.045(4) 0.046(4) 0.053(5) 0.017(4) 0.016(4) 0.025(4)
C232 0.150(9) 0.070(6) 0.076(7) 0.041(6) 0.055(7) 0.075(6)
C233 0.195(11) 0.121(9) 0.077(7) 0.062(7) 0.070(8) 0.105(9)
C234 0.106(8) 0.097(8) 0.094(8) 0.065(7) 0.053(7) 0.059(7)
C235 0.104(7) 0.064(6) 0.109(9) 0.052(7) 0.015(7) 0.042(6)
C236 0.105(7) 0.059(5) 0.075(7) 0.030(5) 0.019(6) 0.045(5)

loop_
_atom_type_symbol
_atom_type_description
_atom_type_scat_dispersion_real
_atom_type_scat_dispersion_imag
_atom_type_scat_source
C C 0.0033 0.0016 'International Tables Vol C Tables 4.2.6.8 and 6.1.1.4'
H H 0.0000 0.0000 'International Tables Vol C Tables 4.2.6.8 and 6.1.1.4'
O O 0.0106 0.0060 'International Tables Vol C Tables 4.2.6.8 and 6.1.1.4'
P P 0.1023 0.0942 'International Tables Vol C Tables 4.2.6.8 and 6.1.1.4'
S S 0.1246 0.1234 'International Tables Vol C Tables 4.2.6.8 and 6.1.1.4'
Ag Ag -0.8971 1.1015 'International Tables Vol C Tables 4.2.6.8 and 6.1.1.4'

loop_
_geom_angle_atom_site_label_1
_geom_angle_atom_site_label_2
_geom_angle_atom_site_label_3
_geom_angle
_geom_angle_site_symmetry_1
_geom_angle_site_symmetry_3
_geom_angle_publ_flag
O1 Ag1 P1 118.29(11) . . ?
O1 Ag1 S 78.88(11) . . ?
P1 Ag1 S 155.62(6) . . ?
O1 Ag1 O2 88.86(13) . 2_666 ?
P1 Ag1 O2 101.16(11) . 2_666 ?
S Ag1 O2 96.08(11) . 2_666 ?
O1 Ag1 Ag2 87.31(10) . . ?
P1 Ag1 Ag2 142.12(5) . . ?
S Ag1 Ag2 48.12(4) . . ?
O2 Ag1 Ag2 48.62(10) 2_666 . ?
O1 Ag1 Ag2 21.34(10) . 2_666 ?
P1 Ag1 Ag2 101.60(5) . 2_666 ?
S Ag1 Ag2 98.58(4) . 2_666 ?
O2 Ag1 Ag2 78.66(9) 2_666 2_666 ?
Ag2 Ag1 Ag2 94.392(16) . 2_666 ?
O1 Ag2 P2 126.91(11) 2_666 . ?
O1 Ag2 S 101.61(11) 2_666 . ?
P2 Ag2 S 130.63(6) . . ?
O1 Ag2 O2 52.19(14) 2_666 2_666 ?
P2 Ag2 O2 117.23(11) . 2_666 ?
S Ag2 O2 98.26(10) . 2_666 ?
O1 Ag2 Ag1 79.11(10) 2_666 . ?
P2 Ag2 Ag1 141.88(5) . . ?
S Ag2 Ag1 46.19(4) . . ?
O2 Ag2 Ag1 52.76(9) 2_666 . ?
C2 S Ag1 101.3(2) . . ?
C2 S Ag2 99.3(2) . . ?
Ag1 S Ag2 85.69(6) . . ?
C1 O1 Ag1 119.9(4) . . ?
C1 O1 Ag2 98.1(4) . 2_666 ?
Ag1 O1 Ag2 137.49(19) . 2_666 ?
C1 O2 Ag2 87.2(4) . 2_666 ?
O1 C1 O2 122.2(6) . . ?
O1 C1 C2 120.2(6) . . ?
O2 C1 C2 117.6(6) . . ?
C3 C2 C1 117.2(6) . . ?
C3 C2 S 125.2(5) . . ?
C1 C2 S 117.6(5) . . ?
C2 C3 C4 132.5(6) . . ?
C9 C4 C5 115.6(7) . . ?
C9 C4 C3 119.2(7) . . ?
C5 C4 C3 125.1(7) . . ?
C6 C5 C4 122.8(7) . . ?
C7 C6 C5 119.5(7) . . ?
C6 C7 C8 121.0(8) . . ?
C6 C7 O3 126.3(7) . . ?
C8 C7 O3 112.7(8) . . ?
C7 C8 C9 118.6(8) . . ?
C4 C9 C8 122.5(7) . . ?
C7 O3 C71 116.0(7) . . ?
C121 P1 C111 105.3(3) . . ?
C121 P1 C131 105.4(3) . . ?
C111 P1 C131 102.0(3) . . ?
C121 P1 Ag1 112.6(2) . . ?
C111 P1 Ag1 118.5(2) . . ?
C131 P1 Ag1 111.7(2) . . ?
C112 C111 C116 118.9(7) . . ?
C112 C111 P1 119.5(6) . . ?
C116 C111 P1 121.5(6) . . ?
C111 C112 C113 122.3(8) . . ?
C114 C113 C112 118.7(8) . . ?
C113 C114 C115 119.8(8) . . ?
C116 C115 C114 121.8(8) . . ?
C115 C116 C111 118.4(7) . . ?
C122 C121 C126 118.8(7) . . ?
C122 C121 P1 125.5(6) . . ?
C126 C121 P1 115.7(6) . . ?
C121 C122 C123 120.4(8) . . ?
C125 C123 C122 121.2(9) . . ?
C125 C124 C126 120.7(9) . . ?
C123 C125 C124 119.0(8) . . ?
C121 C126 C124 119.8(8) . . ?
C132 C131 C136 120.6(7) . . ?
C132 C131 P1 123.2(6) . . ?
C136 C131 P1 116.2(6) . . ?
C131 C132 C133 121.2(8) . . ?
C134 C133 C132 118.9(10) . . ?
C133 C134 C135 122.3(10) . . ?
C134 C135 C136 118.2(9) . . ?
C131 C136 C135 118.7(8) . . ?
C221 P2 C211 104.4(3) . . ?
C221 P2 C231 104.9(3) . . ?
C211 P2 C231 104.3(3) . . ?
C221 P2 Ag2 119.8(2) . . ?
C211 P2 Ag2 111.9(2) . . ?
C231 P2 Ag2 110.1(2) . . ?
C212 C211 C214 118.0(7) . . ?
C212 C211 P2 118.4(5) . . ?
C214 C211 P2 123.5(6) . . ?
C211 C212 C213 121.4(7) . . ?
C216 C213 C212 119.1(9) . . ?
C215 C214 C211 119.8(8) . . ?
C216 C215 C214 120.4(9) . . ?
C213 C216 C215 121.2(9) . . ?
C222 C221 C226 118.0(6) . . ?
C222 C221 P2 124.0(6) . . ?
C226 C221 P2 118.0(5) . . ?
C221 C222 C223 120.9(7) . . ?
C224 C223 C222 119.5(7) . . ?
C225 C224 C223 119.3(8) . . ?
C224 C225 C226 122.0(8) . . ?
C225 C226 C221 120.1(7) . . ?
C236 C231 C232 116.7(7) . . ?
C236 C231 P2 125.8(6) . . ?
C232 C231 P2 117.4(6) . . ?
C233 C232 C231 120.9(8) . . ?
C234 C233 C232 119.9(9) . . ?
C235 C234 C233 120.0(9) . . ?
C234 C235 C236 120.3(9) . . ?
C231 C236 C235 122.3(9) . . ?

loop_
_geom_bond_atom_site_label_1
_geom_bond_atom_site_label_2
_geom_bond_distance
_geom_bond_site_symmetry_2
_geom_bond_publ_flag
Ag1 O1 2.347(4) . ?
Ag1 P1 2.3503(19) . ?
Ag1 S 2.4489(18) . ?
Ag1 O2 2.748(4) 2_666 ?
Ag1 Ag2 3.3839(8) . ?
Ag1 Ag2 4.3918(9) 2_666 ?
Ag2 O1 2.365(4) 2_666 ?
Ag2 P2 2.3784(17) . ?
Ag2 S 2.5267(18) . ?
Ag2 O2 2.590(5) 2_666 ?
S C2 1.772(6) . ?
O1 C1 1.243(7) . ?
O1 Ag2 2.365(4) 2_666 ?
O2 C1 1.257(7) . ?
O2 Ag2 2.590(5) 2_666 ?
C1 C2 1.536(8) . ?
C2 C3 1.324(8) . ?
C3 C4 1.476(9) . ?
C4 C9 1.374(9) . ?
C4 C5 1.391(9) . ?
C5 C6 1.371(9) . ?
C6 C7 1.340(10) . ?
C7 C8 1.370(10) . ?
C7 O3 1.381(8) . ?
C8 C9 1.390(9) . ?
O3 C71 1.432(9) . ?
P1 C121 1.820(7) . ?
P1 C111 1.831(7) . ?
P1 C131 1.841(7) . ?
C111 C112 1.371(9) . ?
C111 C116 1.375(9) . ?
C112 C113 1.373(10) . ?
C113 C114 1.350(11) . ?
C114 C115 1.375(10) . ?
C115 C116 1.374(9) . ?
C121 C122 1.369(9) . ?
C121 C126 1.371(9) . ?
C122 C123 1.374(9) . ?
C123 C125 1.354(11) . ?
C124 C125 1.354(12) . ?
C124 C126 1.395(10) . ?
C131 C132 1.367(9) . ?
C131 C136 1.373(9) . ?
C132 C133 1.381(11) . ?
C133 C134 1.331(12) . ?
C134 C135 1.402(12) . ?
C135 C136 1.409(10) . ?
P2 C221 1.802(7) . ?
P2 C211 1.816(7) . ?
P2 C231 1.823(7) . ?
C211 C212 1.380(8) . ?
C211 C214 1.393(9) . ?
C212 C213 1.390(10) . ?
C213 C216 1.344(11) . ?
C214 C215 1.379(10) . ?
C215 C216 1.365(11) . ?
C221 C222 1.381(8) . ?
C221 C226 1.389(9) . ?
C222 C223 1.413(9) . ?
C223 C224 1.370(10) . ?
C224 C225 1.359(10) . ?
C225 C226 1.379(9) . ?
C231 C236 1.360(9) . ?
C231 C232 1.380(10) . ?
C232 C233 1.378(11) . ?
C233 C234 1.364(11) . ?
C234 C235 1.323(11) . ?
C235 C236 1.373(10) . ?
